data_2240363
loop_
_publ_author_name
'Akkurt, Mehmet'
'Mague, Joel T.'
'Mohamed, Shaaban K.'
'Ahmed, Eman A.'
'Albayati, Mustafa R.'

_publ_section_title
;
 Crystal structure of ethyl
 2-(2-{(1<i>E</i>)-[(<i>E</i>)-2-(2-hydroxybenzylidene)hydrazin-1-ylidene]methyl}phenoxy)acetate
;
_journal_coeditor_code XU5832
_journal_issue 2
_journal_name_full 'Acta Crystallographica Section E'
_journal_page_first o70
_journal_page_last o71
_journal_paper_doi 10.1107/S2056989014027273
_journal_volume 71
_journal_year 2015
_chemical_formula_iupac 'C18 H18 N2 O4'
_chemical_formula_moiety 'C18 H18 N2 O4'
_chemical_formula_sum 'C18 H18 N2 O4'
_chemical_formula_weight 326.34
_chemical_name_systematic
'Ethyl 2-(2-{(1<i>E</i>)-[(<i>E</i>)-2-(2-hydroxybenzylidene)hydrazin-1-ylidene]methyl}phenoxy)acetate'
_space_group_crystal_system monoclinic
_space_group_IT_number 14
_space_group_name_Hall '-P 2yn'
_space_group_name_H-M_alt 'P 1 21/n 1'
_symmetry_space_group_name_Hall '-P 2yn'
_symmetry_space_group_name_H-M 'P 1 21/n 1'
_atom_sites_solution_hydrogens geom
_atom_sites_solution_primary direct
_atom_sites_solution_secondary difmap
_audit_creation_method SHELXL-2014/6
_cell_angle_alpha 90
_cell_angle_beta 107.3570(10)
_cell_angle_gamma 90
_cell_formula_units_Z 4
_cell_length_a 17.6846(4)
_cell_length_b 4.86450(10)
_cell_length_c 19.2235(4)
_cell_measurement_reflns_used 6837
_cell_measurement_temperature 150(2)
_cell_measurement_theta_max 72.4576
_cell_measurement_theta_min 4.0533
_cell_volume 1578.43(6)
_computing_cell_refinement
;
<i>SAINT</i> (Bruker, 2014)
;
_computing_data_collection
;
<i>APEX2</i> (Bruker, 2014)
;
_computing_data_reduction
;
<i>SAINT</i> (Bruker, 2014)
;
_computing_molecular_graphics
;
<i>DIAMOND</i> (Brandenburg & Putz, 2012)
;
_computing_publication_material
;
<i>SHELXTL</i> (Sheldrick, 2008)
;
_computing_structure_refinement
;
<i>SHELXL2014</i> (Sheldrick, 2008)
;
_computing_structure_solution
;
<i>SHELXT</i> (Sheldrick, 2008)
;
_diffrn_ambient_temperature 150(2)
_diffrn_detector_area_resol_mean 10.4167
_diffrn_measured_fraction_theta_full 0.990
_diffrn_measured_fraction_theta_max 0.985
_diffrn_measurement_device_type 'Bruker D8 VENTURE PHOTON 100 CMOS'
_diffrn_measurement_method '\w scans'
_diffrn_radiation_monochromator mirror
_diffrn_radiation_type CuK\a
_diffrn_radiation_wavelength 1.54178
_diffrn_reflns_av_R_equivalents 0.0314
_diffrn_reflns_limit_h_max 21
_diffrn_reflns_limit_h_min -18
_diffrn_reflns_limit_k_max 6
_diffrn_reflns_limit_k_min -5
_diffrn_reflns_limit_l_max 23
_diffrn_reflns_limit_l_min -23
_diffrn_reflns_number 11331
_diffrn_reflns_theta_full 71.000
_diffrn_reflns_theta_max 72.451
_diffrn_reflns_theta_min 2.982
_exptl_absorpt_coefficient_mu 0.809
_exptl_absorpt_correction_T_max 0.95
_exptl_absorpt_correction_T_min 0.90
_exptl_absorpt_correction_type multi-scan
_exptl_absorpt_process_details
;
(<i>SADABS</i>; Bruker, 2014)
;
_exptl_crystal_colour colourless
_exptl_crystal_density_diffrn 1.373
_exptl_crystal_density_method 'not measured'
_exptl_crystal_description column
_exptl_crystal_F_000 688
_exptl_crystal_size_max 0.196
_exptl_crystal_size_mid 0.093
_exptl_crystal_size_min 0.063
_refine_diff_density_max 0.244
_refine_diff_density_min -0.211
_refine_ls_extinction_method none
_refine_ls_goodness_of_fit_ref 1.060
_refine_ls_hydrogen_treatment constr
_refine_ls_matrix_type full
_refine_ls_number_parameters 218
_refine_ls_number_reflns 3063
_refine_ls_number_restraints 0
_refine_ls_restrained_S_all 1.060
_refine_ls_R_factor_all 0.0481
_refine_ls_R_factor_gt 0.0379
_refine_ls_shift/su_max 0.000
_refine_ls_shift/su_mean 0.000
_refine_ls_structure_factor_coef Fsqd
_refine_ls_weighting_details 'w=1/[\s^2^(Fo^2^)+(0.0535P)^2^+0.5415P] where P=(Fo^2^+2Fc^2^)/3'
_refine_ls_weighting_scheme calc
_refine_ls_wR_factor_gt 0.1014
_refine_ls_wR_factor_ref 0.1090
_reflns_number_gt 2538
_reflns_number_total 3063
_reflns_threshold_expression I>2\s(I)
_cod_data_source_file xu5832sup1.cif
_cod_data_source_block I
_cod_database_code 2240363
_cod_database_fobs_code 2240363
_shelx_space_group_comment
;
The symmetry employed for this shelxl refinement is uniquely defined
by the following loop, which should always be used as a source of
symmetry information in preference to the above space-group names.
They are only intended as comments.
;
_shelx_estimated_absorpt_t_min 0.858
_shelx_estimated_absorpt_t_max 0.951
_shelxl_version_number 2014/6

loop_
_symmetry_equiv_pos_as_xyz
'x, y, z'
'-x+1/2, y+1/2, -z+1/2'
'-x, -y, -z'
'x-1/2, -y-1/2, z-1/2'

loop_
_atom_site_type_symbol
_atom_site_label
_atom_site_fract_x
_atom_site_fract_y
_atom_site_fract_z
_atom_site_U_iso_or_equiv
_atom_site_adp_type
_atom_site_calc_flag
_atom_site_occupancy
O O1 0.26107(6) 0.1064(3) 0.62511(6) 0.0392(3) Uani d 1
H H1A 0.2450 0.2256 0.5924 0.047 Uiso d 1
O O2 0.33072(6) 1.1408(2) 0.46429(6) 0.0318(3) Uani d 1
O O3 0.42576(7) 0.9110(2) 0.38921(7) 0.0394(3) Uani d 1
O O4 0.49863(7) 1.2963(2) 0.40435(6) 0.0365(3) Uani d 1
N N1 0.17349(7) 0.4391(3) 0.52416(6) 0.0274(3) Uani d 1
N N2 0.15351(7) 0.6296(3) 0.46651(7) 0.0286(3) Uani d 1
C C1 0.11819(9) 0.1146(3) 0.58929(8) 0.0259(3) Uani d 1
C C2 0.19168(9) 0.0129(3) 0.63240(8) 0.0277(3) Uani d 1
C C3 0.19421(10) -0.1914(3) 0.68369(8) 0.0322(3) Uani d 1
H H3 0.2438 -0.2593 0.7130 0.039 Uiso calc 1
C C4 0.12504(10) -0.2958(3) 0.69212(8) 0.0333(4) Uani d 1
H H4 0.1274 -0.4362 0.7271 0.040 Uiso calc 1
C C5 0.05185(10) -0.1982(4) 0.65017(9) 0.0355(4) Uani d 1
H H5 0.0044 -0.2718 0.6561 0.043 Uiso calc 1
C C6 0.04881(9) 0.0071(3) 0.59976(9) 0.0326(4) Uani d 1
H H6 -0.0012 0.0767 0.5717 0.039 Uiso calc 1
C C7 0.11221(9) 0.3247(3) 0.53449(8) 0.0273(3) Uani d 1
H H7 0.0611 0.3800 0.5051 0.033 Uiso calc 1
C C8 0.21343(9) 0.7639(3) 0.46080(8) 0.0259(3) Uani d 1
H H8 0.2637 0.7370 0.4958 0.031 Uiso calc 1
C C9 0.20573(8) 0.9589(3) 0.40100(8) 0.0248(3) Uani d 1
C C10 0.13833(9) 0.9571(3) 0.33998(8) 0.0298(3) Uani d 1
H H10 0.0963 0.8334 0.3385 0.036 Uiso calc 1
C C11 0.13200(9) 1.1324(3) 0.28202(8) 0.0323(4) Uani d 1
H H11 0.0860 1.1286 0.2409 0.039 Uiso calc 1
C C12 0.19294(9) 1.3133(3) 0.28420(8) 0.0314(3) Uani d 1
H H12 0.1885 1.4344 0.2444 0.038 Uiso calc 1
C C13 0.26054(9) 1.3203(3) 0.34376(8) 0.0291(3) Uani d 1
H H13 0.3022 1.4450 0.3447 0.035 Uiso calc 1
C C14 0.26682(8) 1.1433(3) 0.40201(8) 0.0251(3) Uani d 1
C C15 0.39957(9) 1.2843(3) 0.46170(8) 0.0312(3) Uani d 1
H H15A 0.4364 1.3016 0.5117 0.037 Uiso calc 1
H H15B 0.3846 1.4718 0.4425 0.037 Uiso calc 1
C C16 0.44124(9) 1.1381(3) 0.41393(8) 0.0290(3) Uani d 1
C C17 0.54618(11) 1.1827(4) 0.36101(11) 0.0423(4) Uani d 1
H H17A 0.5114 1.1105 0.3142 0.051 Uiso calc 1
H H17B 0.5796 1.0304 0.3876 0.051 Uiso calc 1
C C18 0.59662(11) 1.4085(4) 0.34751(11) 0.0444(4) Uani d 1
H H18A 0.5629 1.5554 0.3199 0.067 Uiso calc 1
H H18B 0.6306 1.3375 0.3196 0.067 Uiso calc 1
H H18C 0.6297 1.4814 0.3942 0.067 Uiso calc 1

loop_
_atom_site_aniso_label
_atom_site_aniso_U_11
_atom_site_aniso_U_22
_atom_site_aniso_U_33
_atom_site_aniso_U_12
_atom_site_aniso_U_13
_atom_site_aniso_U_23
O1 0.0279(6) 0.0439(7) 0.0432(7) -0.0035(5) 0.0066(5) 0.0125(5)
O2 0.0294(5) 0.0372(6) 0.0291(5) -0.0080(5) 0.0091(4) 0.0026(5)
O3 0.0414(7) 0.0279(6) 0.0506(7) -0.0041(5) 0.0164(5) -0.0039(5)
O4 0.0364(6) 0.0330(6) 0.0461(7) -0.0077(5) 0.0212(5) -0.0072(5)
N1 0.0294(6) 0.0258(7) 0.0276(6) -0.0011(5) 0.0092(5) 0.0035(5)
N2 0.0296(6) 0.0270(7) 0.0299(6) 0.0001(5) 0.0101(5) 0.0053(5)
C1 0.0290(7) 0.0236(7) 0.0256(7) -0.0023(6) 0.0091(6) -0.0019(6)
C2 0.0291(7) 0.0262(8) 0.0270(7) -0.0039(6) 0.0073(6) -0.0035(6)
C3 0.0351(8) 0.0310(8) 0.0280(7) 0.0007(7) 0.0058(6) 0.0022(7)
C4 0.0459(9) 0.0284(8) 0.0286(7) 0.0006(7) 0.0157(7) 0.0035(6)
C5 0.0360(8) 0.0355(9) 0.0405(9) -0.0024(7) 0.0197(7) 0.0038(7)
C6 0.0288(8) 0.0336(9) 0.0367(8) 0.0000(7) 0.0119(6) 0.0036(7)
C7 0.0259(7) 0.0260(8) 0.0301(7) 0.0004(6) 0.0084(6) 0.0008(6)
C8 0.0269(7) 0.0243(8) 0.0278(7) 0.0006(6) 0.0102(6) 0.0002(6)
C9 0.0266(7) 0.0222(7) 0.0280(7) 0.0029(6) 0.0121(6) 0.0006(6)
C10 0.0265(7) 0.0300(8) 0.0340(8) -0.0003(6) 0.0108(6) 0.0013(7)
C11 0.0292(8) 0.0357(9) 0.0308(8) 0.0051(7) 0.0069(6) 0.0045(7)
C12 0.0372(8) 0.0286(8) 0.0314(8) 0.0082(7) 0.0147(6) 0.0080(7)
C13 0.0333(8) 0.0251(8) 0.0335(8) -0.0007(6) 0.0170(6) 0.0015(6)
C14 0.0261(7) 0.0244(7) 0.0272(7) 0.0025(6) 0.0115(6) -0.0007(6)
C15 0.0295(8) 0.0331(9) 0.0309(8) -0.0079(7) 0.0090(6) -0.0026(7)
C16 0.0275(7) 0.0271(8) 0.0302(7) -0.0022(6) 0.0053(6) 0.0018(6)
C17 0.0435(10) 0.0358(10) 0.0562(11) 0.0005(8) 0.0280(8) -0.0050(8)
C18 0.0440(10) 0.0438(11) 0.0537(11) 0.0029(8) 0.0273(8) 0.0046(9)

loop_
_atom_type_symbol
_atom_type_description
_atom_type_scat_dispersion_real
_atom_type_scat_dispersion_imag
_atom_type_scat_source
C C 0.0181 0.0091 'International Tables Vol C Tables 4.2.6.8 and 6.1.1.4'
H H 0.0000 0.0000 'International Tables Vol C Tables 4.2.6.8 and 6.1.1.4'
N N 0.0311 0.0180 'International Tables Vol C Tables 4.2.6.8 and 6.1.1.4'
O O 0.0492 0.0322 'International Tables Vol C Tables 4.2.6.8 and 6.1.1.4'

loop_
_geom_angle_atom_site_label_1
_geom_angle_atom_site_label_2
_geom_angle_atom_site_label_3
_geom_angle
C2 O1 H1A 101.2
C14 O2 C15 117.06(11)
C16 O4 C17 117.01(13)
C7 N1 N2 112.44(12)
C8 N2 N1 112.64(12)
C6 C1 C2 118.59(14)
C6 C1 C7 119.35(14)
C2 C1 C7 122.06(13)
O1 C2 C3 118.34(14)
O1 C2 C1 121.82(14)
C3 C2 C1 119.84(14)
C4 C3 C2 120.30(15)
C4 C3 H3 119.9
C2 C3 H3 119.9
C3 C4 C5 120.80(15)
C3 C4 H4 119.6
C5 C4 H4 119.6
C6 C5 C4 119.29(15)
C6 C5 H5 120.4
C4 C5 H5 120.4
C5 C6 C1 121.17(15)
C5 C6 H6 119.4
C1 C6 H6 119.4
N1 C7 C1 122.39(14)
N1 C7 H7 118.8
C1 C7 H7 118.8
N2 C8 C9 120.88(13)
N2 C8 H8 119.6
C9 C8 H8 119.6
C14 C9 C10 118.41(13)
C14 C9 C8 120.88(13)
C10 C9 C8 120.65(13)
C11 C10 C9 121.06(14)
C11 C10 H10 119.5
C9 C10 H10 119.5
C10 C11 C12 119.60(14)
C10 C11 H11 120.2
C12 C11 H11 120.2
C11 C12 C13 120.84(14)
C11 C12 H12 119.6
C13 C12 H12 119.6
C12 C13 C14 119.45(14)
C12 C13 H13 120.3
C14 C13 H13 120.3
O2 C14 C13 123.53(13)
O2 C14 C9 115.80(12)
C13 C14 C9 120.65(14)
O2 C15 C16 111.61(13)
O2 C15 H15A 109.3
C16 C15 H15A 109.3
O2 C15 H15B 109.3
C16 C15 H15B 109.3
H15A C15 H15B 108.0
O3 C16 O4 124.80(15)
O3 C16 C15 125.22(14)
O4 C16 C15 109.98(13)
O4 C17 C18 107.37(14)
O4 C17 H17A 110.2
C18 C17 H17A 110.2
O4 C17 H17B 110.2
C18 C17 H17B 110.2
H17A C17 H17B 108.5
C17 C18 H18A 109.5
C17 C18 H18B 109.5
H18A C18 H18B 109.5
C17 C18 H18C 109.5
H18A C18 H18C 109.5
H18B C18 H18C 109.5

loop_
_geom_bond_atom_site_label_1
_geom_bond_atom_site_label_2
_geom_bond_distance
O1 C2 1.3548(18)
O1 H1A 0.8403
O2 C14 1.3797(17)
O2 C15 1.4172(17)
O3 C16 1.2016(19)
O4 C16 1.3295(18)
O4 C17 1.4577(19)
N1 C7 1.2854(19)
N1 N2 1.4064(17)
N2 C8 1.2772(19)
C1 C6 1.402(2)
C1 C2 1.406(2)
C1 C7 1.449(2)
C2 C3 1.391(2)
C3 C4 1.378(2)
C3 H3 0.9500
C4 C5 1.389(2)
C4 H4 0.9500
C5 C6 1.381(2)
C5 H5 0.9500
C6 H6 0.9500
C7 H7 0.9500
C8 C9 1.465(2)
C8 H8 0.9500
C9 C14 1.400(2)
C9 C10 1.401(2)
C10 C11 1.381(2)
C10 H10 0.9500
C11 C12 1.382(2)
C11 H11 0.9500
C12 C13 1.387(2)
C12 H12 0.9500
C13 C14 1.390(2)
C13 H13 0.9500
C15 C16 1.515(2)
C15 H15A 0.9900
C15 H15B 0.9900
C17 C18 1.486(3)
C17 H17A 0.9900
C17 H17B 0.9900
C18 H18A 0.9800
C18 H18B 0.9800
C18 H18C 0.9800

loop_
_geom_hbond_atom_site_label_D
_geom_hbond_atom_site_label_H
_geom_hbond_atom_site_label_A
_geom_hbond_site_symmetry_A
_geom_hbond_distance_DH
_geom_hbond_distance_HA
_geom_hbond_distance_DA
_geom_hbond_angle_DHA
_geom_hbond_publ_flag
O1 H1A N1 . 0.84 1.85 2.6441(17) 158 yes
C15 H15A O4 3_686 0.99 2.58 3.3568(19) 136 yes
C15 H15B O3 1_565 0.99 2.57 3.440(2) 147 yes

loop_
_geom_torsion_atom_site_label_1
_geom_torsion_atom_site_label_2
_geom_torsion_atom_site_label_3
_geom_torsion_atom_site_label_4
_geom_torsion
C7 N1 N2 C8 173.32(13)
C6 C1 C2 O1 179.77(14)
C7 C1 C2 O1 0.1(2)
C6 C1 C2 C3 0.4(2)
C7 C1 C2 C3 -179.22(14)
O1 C2 C3 C4 -178.94(14)
C1 C2 C3 C4 0.4(2)
C2 C3 C4 C5 -0.5(2)
C3 C4 C5 C6 -0.4(3)
C4 C5 C6 C1 1.2(3)
C2 C1 C6 C5 -1.3(2)
C7 C1 C6 C5 178.39(15)
N2 N1 C7 C1 177.86(13)
C6 C1 C7 N1 177.23(14)
C2 C1 C7 N1 -3.1(2)
N1 N2 C8 C9 175.83(12)
N2 C8 C9 C14 167.75(14)
N2 C8 C9 C10 -14.9(2)
C14 C9 C10 C11 0.1(2)
C8 C9 C10 C11 -177.30(14)
C9 C10 C11 C12 -0.2(2)
C10 C11 C12 C13 0.3(2)
C11 C12 C13 C14 -0.2(2)
C15 O2 C14 C13 -13.6(2)
C15 O2 C14 C9 168.16(13)
C12 C13 C14 O2 -178.18(13)
C12 C13 C14 C9 0.0(2)
C10 C9 C14 O2 178.35(13)
C8 C9 C14 O2 -4.28(19)
C10 C9 C14 C13 0.0(2)
C8 C9 C14 C13 177.39(13)
C14 O2 C15 C16 -71.06(17)
C17 O4 C16 O3 -0.4(2)
C17 O4 C16 C15 178.44(14)
O2 C15 C16 O3 -9.9(2)
O2 C15 C16 O4 171.21(12)
C16 O4 C17 C18 170.82(14)
